data_2204141
loop_
_publ_author_name
'Yang, Hai-Lang'
'You, Zhong-Lu'
'Zhu, Hai-Liang'

_publ_section_title
;
 Bis(2-aminopyridine-\k<i>N</i>^1^)silver(I) hexafluoroarsenate
;
_journal_issue 9
_journal_name_full 'Acta Crystallographica Section E'
_journal_page_first m1215
_journal_page_last m1217
_journal_paper_doi 10.1107/S1600536804018896
_journal_volume 60
_journal_year 2004
_chemical_formula_iupac '[Ag (C5 H6 N2)2] (As F6)'
_chemical_formula_moiety 'C10 H12 Ag N4 +, As F6 -'
_chemical_formula_sum 'C10 H12 Ag As F6 N4'
_chemical_formula_weight 485.03
_chemical_name_systematic
;
Bis(2-aminopyridine-\k^1^)silver(I) hexafluoroarsenate
;
_space_group_IT_number 15
_symmetry_cell_setting monoclinic
_symmetry_space_group_name_Hall '-C 2yc'
_symmetry_space_group_name_H-M 'C 1 2/c 1'
_atom_sites_solution_hydrogens geom
_atom_sites_solution_primary direct
_atom_sites_solution_secondary difmap
_audit_creation_method SHELXL-97
_cell_angle_alpha 90.00
_cell_angle_beta 103.90(3)
_cell_angle_gamma 90.00
_cell_formula_units_Z 4
_cell_length_a 11.379(2)
_cell_length_b 12.971(3)
_cell_length_c 10.158(2)
_cell_measurement_reflns_used 872
_cell_measurement_temperature 293(2)
_cell_measurement_theta_max 23.207
_cell_measurement_theta_min 2.128
_cell_volume 1455.4(5)
_computing_cell_refinement 'SAINT (Siemens, 1996)'
_computing_data_collection 'SMART (Siemens, 1996)'
_computing_data_reduction SAINT
_computing_molecular_graphics 'SHELXTL (Sheldrick, 1997b)'
_computing_publication_material SHELXTL
_computing_structure_refinement 'SHELXL97 (Sheldrick, 1997a)'
_computing_structure_solution 'SHELXS97 (Sheldrick, 1997a)'
_diffrn_ambient_temperature 293(2)
_diffrn_measured_fraction_theta_full 0.942
_diffrn_measured_fraction_theta_max 0.942
_diffrn_measurement_device_type 'Siemens SMART CCD area-detector'
_diffrn_measurement_method '\w scans'
_diffrn_radiation_monochromator graphite
_diffrn_radiation_source 'fine-focus sealed tube'
_diffrn_radiation_type MoK\a
_diffrn_radiation_wavelength 0.71073
_diffrn_reflns_av_R_equivalents 0.0409
_diffrn_reflns_av_sigmaI/netI 0.0452
_diffrn_reflns_limit_h_max 14
_diffrn_reflns_limit_h_min -10
_diffrn_reflns_limit_k_max 16
_diffrn_reflns_limit_k_min -10
_diffrn_reflns_limit_l_max 11
_diffrn_reflns_limit_l_min -12
_diffrn_reflns_number 2453
_diffrn_reflns_theta_full 26.00
_diffrn_reflns_theta_max 26.00
_diffrn_reflns_theta_min 2.42
_diffrn_standards_decay_% 0
_diffrn_standards_interval_count 0
_diffrn_standards_interval_time 0
_diffrn_standards_number 0
_exptl_absorpt_coefficient_mu 3.708
_exptl_absorpt_correction_T_max 0.6859
_exptl_absorpt_correction_T_min 0.5550
_exptl_absorpt_correction_type multi-scan
_exptl_absorpt_process_details '(SADABS; Sheldrick, 1996)'
_exptl_crystal_colour colourless
_exptl_crystal_density_diffrn 2.214
_exptl_crystal_density_method 'not measured'
_exptl_crystal_description Block
_exptl_crystal_F_000 936
_exptl_crystal_size_max 0.18
_exptl_crystal_size_mid 0.12
_exptl_crystal_size_min 0.11
_refine_diff_density_max 0.949
_refine_diff_density_min -0.761
_refine_ls_extinction_coef 0.0051(7)
_refine_ls_extinction_expression Fc^*^=kFc[1+0.001xFc^2^\l^3^/sin(2\q)]^-1/4^
_refine_ls_extinction_method SHELXL97
_refine_ls_goodness_of_fit_ref 1.082
_refine_ls_hydrogen_treatment mixed
_refine_ls_matrix_type full
_refine_ls_number_parameters 111
_refine_ls_number_reflns 1353
_refine_ls_number_restraints 3
_refine_ls_restrained_S_all 1.081
_refine_ls_R_factor_all 0.0442
_refine_ls_R_factor_gt 0.0369
_refine_ls_shift/su_max <0.001
_refine_ls_shift/su_mean 0.000
_refine_ls_structure_factor_coef Fsqd
_refine_ls_weighting_details 'calc w=1/[\s^2^(Fo^2^)+(0.0626P)^2^] where P=(Fo^2^+2Fc^2^)/3'
_refine_ls_weighting_scheme calc
_refine_ls_wR_factor_gt 0.0955
_refine_ls_wR_factor_ref 0.0985
_reflns_number_gt 1210
_reflns_number_total 1353
_reflns_threshold_expression 'I > 2\s(I)'
_cod_data_source_file ci6417.cif
_cod_data_source_block I
_cod_depositor_comments
;
The following automatic conversions were performed:
'_symmetry_cell_setting' value 'Monoclinic' changed to 'monoclinic'
according to '/home/saulius/struct/CIF-dictionaries/cif_core.dic'
dictionary named 'cif_core.dic' version 2.4.1 from 2010-06-29.

Automatic conversion script
Id: cif_fix_enum 1527 2010-12-29 10:47:43Z saulius 

The following automatic conversions were performed:

'_symmetry_cell_setting' value 'Monoclinic' changed to 'monoclinic'
according to /home/saulius/struct/CIF-dictionaries/cif_core.dic
dictionary named 'cif_core.dic' version 2.4.1 from 2010-06-29.

Automatic conversion script
Id: cif_fix_values 1715 2011-07-08 13:25:40Z adriana 
;
_cod_original_cell_volume 1455.3(5)
_cod_original_sg_symbol_H-M 'C 2/c'
_cod_database_code 2204141

loop_
_symmetry_equiv_pos_as_xyz
'x, y, z'
'-x, y, -z+1/2'
'x+1/2, y+1/2, z'
'-x+1/2, y+1/2, -z+1/2'
'-x, -y, -z'
'x, -y, z-1/2'
'-x+1/2, -y+1/2, -z'
'x+1/2, -y+1/2, z-1/2'

loop_
_atom_site_label
_atom_site_fract_x
_atom_site_fract_y
_atom_site_fract_z
_atom_site_U_iso_or_equiv
_atom_site_adp_type
_atom_site_calc_flag
_atom_site_refinement_flags
_atom_site_occupancy
_atom_site_type_symbol
Ag1 0.5000 0.06415(4) 0.2500 0.0540(3) Uani d S 1 Ag
As1 0.7500 0.2500 0.0000 0.0325(2) Uani d S 1 As
C1 0.3155(4) 0.1062(3) -0.0241(4) 0.0324(8) Uani d . 1 C
C2 0.2012(4) 0.1298(3) -0.1068(4) 0.0443(10) Uani d . 1 C
H2 0.1929 0.1477 -0.1973 0.053 Uiso d R 1 H
C3 0.1023(4) 0.1265(4) -0.0529(5) 0.0512(11) Uani d . 1 C
H3 0.0259 0.1416 -0.1068 0.061 Uiso d R 1 H
C4 0.1161(5) 0.1006(4) 0.0817(5) 0.0525(12) Uani d . 1 C
H4 0.0496 0.0981 0.1199 0.063 Uiso d R 1 H
C5 0.2291(5) 0.0793(3) 0.1571(4) 0.0451(10) Uani d . 1 C
H5 0.2384 0.0615 0.2477 0.054 Uiso d R 1 H
F1 0.6487(3) 0.2190(3) 0.0954(2) 0.0581(7) Uani d . 1 F
F2 0.8095(4) 0.1302(2) 0.0242(4) 0.0809(10) Uani d . 1 F
F3 0.8525(3) 0.2901(3) 0.1422(3) 0.0782(11) Uani d . 1 F
N1 0.3293(3) 0.0823(2) 0.1064(3) 0.0370(8) Uani d . 1 N
N2 0.4164(3) 0.1057(3) -0.0775(4) 0.0460(9) Uani d D 1 N
H2A 0.487(2) 0.120(3) -0.019(4) 0.054(13) Uiso d D 1 H
H2B 0.411(4) 0.150(3) -0.147(3) 0.060(15) Uiso d D 1 H

loop_
_atom_site_aniso_label
_atom_site_aniso_U_11
_atom_site_aniso_U_22
_atom_site_aniso_U_33
_atom_site_aniso_U_12
_atom_site_aniso_U_13
_atom_site_aniso_U_23
Ag1 0.0439(4) 0.0653(4) 0.0407(3) 0.000 -0.0137(2) 0.000
As1 0.0287(4) 0.0378(4) 0.0305(3) -0.0019(2) 0.0062(2) -0.00331(19)
C1 0.033(2) 0.0304(19) 0.0294(17) -0.0011(16) -0.0007(14) -0.0001(14)
C2 0.042(3) 0.047(2) 0.037(2) 0.0048(19) -0.0037(17) 0.0036(18)
C3 0.034(2) 0.061(3) 0.052(3) 0.011(2) -0.0030(18) -0.008(2)
C4 0.040(3) 0.059(3) 0.060(3) -0.001(2) 0.016(2) -0.009(2)
C5 0.050(3) 0.050(2) 0.036(2) -0.009(2) 0.0105(18) -0.0029(17)
F1 0.0415(16) 0.0841(19) 0.0515(15) -0.0064(15) 0.0167(12) 0.0073(13)
F2 0.082(3) 0.0497(17) 0.120(3) 0.0180(17) 0.041(2) 0.0113(17)
F3 0.056(2) 0.132(3) 0.0437(15) -0.031(2) 0.0062(13) -0.0248(17)
N1 0.0323(19) 0.0412(18) 0.0322(16) -0.0028(15) -0.0026(13) -0.0016(13)
N2 0.035(2) 0.059(2) 0.0418(19) -0.0033(18) 0.0054(15) 0.0017(17)

loop_
_atom_type_symbol
_atom_type_description
_atom_type_scat_dispersion_real
_atom_type_scat_dispersion_imag
_atom_type_scat_source
C C 0.0033 0.0016 'International Tables Vol C Tables 4.2.6.8 and 6.1.1.4'
H H 0.0000 0.0000 'International Tables Vol C Tables 4.2.6.8 and 6.1.1.4'
N N 0.0061 0.0033 'International Tables Vol C Tables 4.2.6.8 and 6.1.1.4'
F F 0.0171 0.0103 'International Tables Vol C Tables 4.2.6.8 and 6.1.1.4'
As As 0.0499 2.0058 'International Tables Vol C Tables 4.2.6.8 and 6.1.1.4'
Ag Ag -0.8971 1.1015 'International Tables Vol C Tables 4.2.6.8 and 6.1.1.4'

loop_
_geom_angle_atom_site_label_1
_geom_angle_atom_site_label_2
_geom_angle_atom_site_label_3
_geom_angle_site_symmetry_1
_geom_angle_site_symmetry_3
_geom_angle
_geom_angle_publ_flag
N1 Ag1 N1 2_655 . 167.40(17) y
F2 As1 F2 . 7_655 180.0(3) y
F2 As1 F3 . 7_655 90.6(2) y
F2 As1 F3 7_655 7_655 89.4(2) ?
F2 As1 F3 . . 89.4(2) y
F2 As1 F3 7_655 . 90.6(2) ?
F3 As1 F3 7_655 . 180.0(3) y
F2 As1 F1 . 7_655 89.84(17) y
F2 As1 F1 7_655 7_655 90.16(17) ?
F3 As1 F1 7_655 7_655 90.51(14) ?
F3 As1 F1 . 7_655 89.49(14) y
F2 As1 F1 . . 90.16(17) y
F2 As1 F1 7_655 . 89.84(17) ?
F3 As1 F1 7_655 . 89.49(14) ?
F3 As1 F1 . . 90.51(14) y
F1 As1 F1 7_655 . 180.0(2) y
N1 C1 N2 . . 118.6(4) ?
N1 C1 C2 . . 121.2(4) ?
N2 C1 C2 . . 120.2(4) ?
C3 C2 C1 . . 119.2(4) ?
C3 C2 H2 . . 120.4 ?
C1 C2 H2 . . 120.4 ?
C2 C3 C4 . . 119.8(4) ?
C2 C3 H3 . . 120.0 ?
C4 C3 H3 . . 120.2 ?
C5 C4 C3 . . 118.4(4) ?
C5 C4 H4 . . 120.9 ?
C3 C4 H4 . . 120.8 ?
C4 C5 N1 . . 123.2(4) ?
C4 C5 H5 . . 118.4 ?
N1 C5 H5 . . 118.4 ?
C1 N1 C5 . . 118.3(4) ?
C1 N1 Ag1 . . 125.0(3) ?
C5 N1 Ag1 . . 116.4(3) ?
C1 N2 H2A . . 116(3) ?
C1 N2 H2B . . 113(3) ?
H2A N2 H2B . . 106(2) ?

loop_
_geom_bond_atom_site_label_1
_geom_bond_atom_site_label_2
_geom_bond_site_symmetry_2
_geom_bond_distance
_geom_bond_publ_flag
Ag1 N1 2_655 2.143(4) ?
Ag1 N1 . 2.143(4) y
As1 F2 . 1.689(3) y
As1 F2 7_655 1.689(3) ?
As1 F3 7_655 1.705(3) ?
As1 F3 . 1.705(3) y
As1 F1 7_655 1.722(3) ?
As1 F1 . 1.722(3) y
C1 N1 . 1.333(5) ?
C1 N2 . 1.383(5) ?
C1 C2 . 1.402(6) ?
C2 C3 . 1.365(7) ?
C2 H2 . 0.93 ?
C3 C4 . 1.379(7) ?
C3 H3 . 0.93 ?
C4 C5 . 1.358(7) ?
C4 H4 . 0.93 ?
C5 N1 . 1.360(6) ?
C5 H5 . 0.93 ?
N2 H2A . 0.900(10) ?
N2 H2B . 0.900(10) ?

loop_
_geom_hbond_atom_site_label_D
_geom_hbond_atom_site_label_H
_geom_hbond_atom_site_label_A
_geom_hbond_site_symmetry_A
_geom_hbond_distance_DH
_geom_hbond_distance_HA
_geom_hbond_distance_DA
_geom_hbond_angle_DHA
N2 H2B F3 8_455 0.900(10) 2.23(2) 3.077(5) 158(4)
N2 H2A F1 . 0.900(10) 2.32(2) 3.163(5) 157(4)
